data_4511224
loop_
_publ_author_name
'Yue, Chengyang'
'Jiang, Feilong'
'Xu, Ying'
'Yuan, Daqiang'
'Chen, Lian'
'Yan, Chunfeng'
'Hong, Maochun'

_publ_section_title
;
 The Aggregations and Strong Emissions of d8 and d10
 Metal--8-Hydroxyquinaldine Complexes
;
_journal_coden_ASTM CGDEFU
_journal_issue 8
_journal_name_full 'Crystal Growth & Design'
_journal_page_first 2721
_journal_page_last 2728
_journal_paper_doi 10.1021/cg700785h
_journal_volume 8
_journal_year 2008
_chemical_formula_sum 'C20 H17 Ag N2 O2'
_chemical_formula_weight 425.22
_space_group_IT_number 2
_symmetry_cell_setting triclinic
_symmetry_space_group_name_Hall '-P 1'
_symmetry_space_group_name_H-M 'P -1'
_atom_sites_solution_hydrogens geom
_atom_sites_solution_primary direct
_atom_sites_solution_secondary difmap
_audit_creation_method SHELXL-97
_cell_angle_alpha 83.059(6)
_cell_angle_beta 87.463(7)
_cell_angle_gamma 73.672(7)
_cell_formula_units_Z 4
_cell_length_a 8.1581(3)
_cell_length_b 10.9210(3)
_cell_length_c 20.0729(10)
_cell_measurement_reflns_used 3905
_cell_measurement_temperature 293(2)
_cell_measurement_theta_max 27.4835
_cell_measurement_theta_min 2.0446
_cell_volume 1703.58(13)
_computing_cell_refinement 'CrystalClear (Rigaku Corp., 2000)'
_computing_data_collection 'CrystalClear (Rigaku Corp., 2000)'
_computing_data_reduction 'CrystalClear (Rigaku Corp., 2000)'
_computing_structure_refinement 'SHELXL-97 (Sheldrick, 1997)'
_computing_structure_solution 'SHELXS-97 (Sheldrick, 1990)'
_diffrn_ambient_temperature 293(2)
_diffrn_measured_fraction_theta_full 0.980
_diffrn_measured_fraction_theta_max 0.980
_diffrn_measurement_device_type
;
Mercury70 (2x2 bin mode)
;
_diffrn_measurement_method CCD_Profile_fitting
_diffrn_radiation_monochromator graphite
_diffrn_radiation_source 'fine-focus sealed tube'
_diffrn_radiation_type MoK\a
_diffrn_radiation_wavelength 0.71073
_diffrn_reflns_av_R_equivalents 0.0134
_diffrn_reflns_av_sigmaI/netI 0.0211
_diffrn_reflns_limit_h_max 10
_diffrn_reflns_limit_h_min -9
_diffrn_reflns_limit_k_max 12
_diffrn_reflns_limit_k_min -14
_diffrn_reflns_limit_l_max 26
_diffrn_reflns_limit_l_min -26
_diffrn_reflns_number 13034
_diffrn_reflns_theta_full 27.48
_diffrn_reflns_theta_max 27.48
_diffrn_reflns_theta_min 2.04
_exptl_absorpt_coefficient_mu 1.199
_exptl_absorpt_correction_T_max 0.7955
_exptl_absorpt_correction_T_min 0.7537
_exptl_absorpt_correction_type multi-scan
_exptl_absorpt_process_details 'CrystalClear (Rigaku Corp., 2000)'
_exptl_crystal_colour 'Light Brown'
_exptl_crystal_density_diffrn 1.658
_exptl_crystal_density_method 'not measured'
_exptl_crystal_description Prism
_exptl_crystal_F_000 856
_exptl_crystal_size_max 0.25
_exptl_crystal_size_mid 0.20
_exptl_crystal_size_min 0.20
_refine_diff_density_max 0.707
_refine_diff_density_min -0.710
_refine_diff_density_rms 0.060
_refine_ls_extinction_method none
_refine_ls_goodness_of_fit_ref 1.044
_refine_ls_hydrogen_treatment mixed
_refine_ls_matrix_type full
_refine_ls_number_parameters 458
_refine_ls_number_reflns 7648
_refine_ls_number_restraints 0
_refine_ls_restrained_S_all 1.044
_refine_ls_R_factor_all 0.0435
_refine_ls_R_factor_gt 0.0322
_refine_ls_shift/su_max 0.024
_refine_ls_shift/su_mean 0.001
_refine_ls_structure_factor_coef Fsqd
_refine_ls_weighting_details 'calc w=1/[\s^2^(Fo^2^)+(0.0523P)^2^+0.2640P] where P=(Fo^2^+2Fc^2^)/3'
_refine_ls_weighting_scheme calc
_refine_ls_wR_factor_gt 0.0848
_refine_ls_wR_factor_ref 0.0932
_reflns_number_gt 6083
_reflns_number_total 7648
_reflns_threshold_expression >2sigma(I)
_cod_duplicate_entry 4503218
_cod_data_source_file cg700785h-file003.cif
_cod_data_source_block e:\crystal\yy-144\2
_cod_depositor_comments
;
The following automatic conversions were performed:

'_symmetry_cell_setting' value 'Triclinic' changed to 'triclinic'
according to
/usr/data/users/saulius/automatic-downloads/retrospective/ACS/lib/dictionaries/cif_core.dic
dictionary named 'cif_core.dic' version 2.4.2 from
2011-04-26.

'_exptl_absorpt_correction_type' value 'Multi-scan'
changed to 'multi-scan' according to
/usr/data/users/saulius/automatic-downloads/retrospective/ACS/lib/dictionaries/cif_core.dic
dictionary named 'cif_core.dic' version 2.4.2 from 2011-04-26.

Automatic conversion script
Id: cif_fix_values 2281 2013-09-26 08:29:07Z andrius 
;
_cod_original_cell_volume 1703.58(12)
_cod_original_sg_symbol_H-M P-1
_cod_database_code 4511224

loop_
_symmetry_equiv_pos_as_xyz
'x, y, z'
'-x, -y, -z'

loop_
_atom_site_label
_atom_site_type_symbol
_atom_site_fract_x
_atom_site_fract_y
_atom_site_fract_z
_atom_site_U_iso_or_equiv
_atom_site_adp_type
_atom_site_occupancy
_atom_site_symmetry_multiplicity
_atom_site_calc_flag
_atom_site_refinement_flags
Ag1 Ag 1.12816(2) 0.653980(18) 0.363597(9) 0.04904(8) Uani 1 1 d .
O2 O 1.0071(2) 0.61550(16) 0.26068(9) 0.0527(4) Uani 1 1 d .
O1 O 1.1213(2) 0.52118(19) 0.46823(9) 0.0559(5) Uani 1 1 d .
C11 C 0.8877(3) 0.7181(2) 0.23565(12) 0.0407(5) Uani 1 1 d .
N2 N 0.9053(2) 0.82056(18) 0.33439(10) 0.0405(4) Uani 1 1 d .
N1 N 1.3882(2) 0.52018(18) 0.38078(10) 0.0386(4) Uani 1 1 d .
C12 C 0.8134(3) 0.7263(3) 0.17374(13) 0.0503(6) Uani 1 1 d .
H12 H 0.8510 0.6586 0.1477 0.060 Uiso 1 1 calc R
C19 C 0.8302(3) 0.8256(2) 0.27342(11) 0.0391(5) Uani 1 1 d .
C1 C 1.2694(3) 0.4348(2) 0.48164(12) 0.0419(5) Uani 1 1 d .
C3 C 1.4503(3) 0.2535(3) 0.55060(14) 0.0577(7) Uani 1 1 d .
H3 H 1.4618 0.1936 0.5884 0.069 Uiso 1 1 calc R
C14 C 0.6251(4) 0.9365(3) 0.18614(14) 0.0609(7) Uani 1 1 d .
H14 H 0.5379 1.0074 0.1696 0.073 Uiso 1 1 calc R
C8 C 1.5165(3) 0.5193(2) 0.33794(13) 0.0480(6) Uani 1 1 d .
C18 C 0.8492(3) 0.9166(2) 0.37115(13) 0.0481(6) Uani 1 1 d .
C16 C 0.6431(4) 1.0354(2) 0.28933(15) 0.0604(7) Uani 1 1 d .
H16 H 0.5567 1.1085 0.2747 0.072 Uiso 1 1 calc R
C4 C 1.5866(3) 0.2495(3) 0.50786(15) 0.0555(7) Uani 1 1 d .
H4 H 1.6900 0.1875 0.5167 0.067 Uiso 1 1 calc R
C17 C 0.7167(4) 1.0262(3) 0.34938(15) 0.0613(7) Uani 1 1 d .
H17 H 0.6798 1.0924 0.3764 0.074 Uiso 1 1 calc R
C5 C 1.5697(3) 0.3396(2) 0.45057(13) 0.0439(5) Uani 1 1 d .
C15 C 0.6975(3) 0.9339(2) 0.24860(13) 0.0473(6) Uani 1 1 d .
C2 C 1.2942(3) 0.3461(3) 0.53825(13) 0.0514(6) Uani 1 1 d .
H2 H 1.2047 0.3481 0.5688 0.062 Uiso 1 1 calc R
C6 C 1.7041(3) 0.3430(3) 0.40466(16) 0.0575(7) Uani 1 1 d .
H6 H 1.8114 0.2852 0.4123 0.069 Uiso 1 1 calc R
C13 C 0.6826(4) 0.8349(3) 0.14967(14) 0.0619(8) Uani 1 1 d .
H13 H 0.6345 0.8375 0.1082 0.074 Uiso 1 1 calc R
C7 C 1.6778(3) 0.4302(3) 0.34932(16) 0.0618(8) Uani 1 1 d .
H7 H 1.7666 0.4313 0.3188 0.074 Uiso 1 1 calc R
C9 C 1.4111(3) 0.4322(2) 0.43692(11) 0.0366(5) Uani 1 1 d .
C10 C 1.4884(4) 0.6169(3) 0.27720(15) 0.0650(8) Uani 1 1 d .
H10A H 1.3722 0.6361 0.2629 0.098 Uiso 1 1 calc R
H10B H 1.5641 0.5833 0.2417 0.098 Uiso 1 1 calc R
H10C H 1.5107 0.6939 0.2881 0.098 Uiso 1 1 calc R
Ag2 Ag 0.85162(2) 0.354240(18) 0.134280(9) 0.05064(8) Uani 1 1 d .
O3 O 0.9985(2) 0.41304(15) 0.22456(9) 0.0475(4) Uani 1 1 d .
N4 N 0.5924(2) 0.4796(2) 0.10275(9) 0.0409(4) Uani 1 1 d .
C29 C 1.0930(3) 0.1857(2) 0.24542(12) 0.0401(5) Uani 1 1 d .
N3 N 1.0297(2) 0.17695(18) 0.18448(10) 0.0423(4) Uani 1 1 d .
O4 O 0.8852(2) 0.5032(2) 0.04036(9) 0.0586(5) Uani 1 1 d .
C21 C 1.0743(3) 0.3097(2) 0.26588(12) 0.0394(5) Uani 1 1 d .
C22 C 1.1362(3) 0.3169(3) 0.32805(13) 0.0494(6) Uani 1 1 d .
H22 H 1.1250 0.3972 0.3418 0.059 Uiso 1 1 calc R
C23 C 1.2145(4) 0.2074(3) 0.37049(14) 0.0596(7) Uani 1 1 d .
H23 H 1.2525 0.2156 0.4123 0.071 Uiso 1 1 calc R
C31 C 0.7442(3) 0.5961(3) 0.02606(12) 0.0469(6) Uani 1 1 d .
C35 C 0.4334(3) 0.6822(3) 0.04180(13) 0.0511(6) Uani 1 1 d .
C24 C 1.2359(4) 0.0884(3) 0.35133(16) 0.0645(8) Uani 1 1 d .
H24 H 1.2895 0.0158 0.3798 0.077 Uiso 1 1 calc R
C25 C 1.1770(3) 0.0752(2) 0.28841(15) 0.0524(6) Uani 1 1 d .
C39 C 0.5875(3) 0.5856(2) 0.05745(11) 0.0409(5) Uani 1 1 d .
C26 C 1.2000(4) -0.0436(3) 0.26416(18) 0.0682(8) Uani 1 1 d .
H26 H 1.2549 -0.1186 0.2907 0.082 Uiso 1 1 calc R
C27 C 1.1444(4) -0.0513(3) 0.20331(18) 0.0689(8) Uani 1 1 d .
H27 H 1.1640 -0.1306 0.1872 0.083 Uiso 1 1 calc R
C38 C 0.4486(3) 0.4643(3) 0.13012(13) 0.0535(6) Uani 1 1 d .
C28 C 1.0552(3) 0.0631(2) 0.16368(15) 0.0531(6) Uani 1 1 d .
C33 C 0.5879(5) 0.8016(3) -0.03159(15) 0.0707(9) Uani 1 1 d .
H33 H 0.5898 0.8744 -0.0606 0.085 Uiso 1 1 calc R
C34 C 0.4371(4) 0.7917(3) -0.00316(15) 0.0654(8) Uani 1 1 d .
H34 H 0.3369 0.8565 -0.0132 0.078 Uiso 1 1 calc R
C37 C 0.2894(4) 0.5547(3) 0.11446(16) 0.0669(8) Uani 1 1 d .
H37 H 0.1894 0.5402 0.1334 0.080 Uiso 1 1 calc R
C36 C 0.2825(4) 0.6616(3) 0.07217(16) 0.0647(8) Uani 1 1 d .
H36 H 0.1780 0.7220 0.0629 0.078 Uiso 1 1 calc R
C32 C 0.7398(4) 0.7050(3) -0.01823(14) 0.0633(8) Uani 1 1 d .
H32 H 0.8402 0.7137 -0.0394 0.076 Uiso 1 1 calc R
C40 C 0.4584(4) 0.3485(3) 0.17980(16) 0.0731(9) Uani 1 1 d .
H40A H 0.5598 0.2819 0.1713 0.110 Uiso 1 1 calc R
H40B H 0.3598 0.3186 0.1755 0.110 Uiso 1 1 calc R
H40C H 0.4618 0.3708 0.2244 0.110 Uiso 1 1 calc R
C30 C 0.9873(5) 0.0558(3) 0.09671(18) 0.0799(10) Uani 1 1 d .
H30A H 0.9005 0.1338 0.0834 0.120 Uiso 1 1 calc R
H30B H 0.9395 -0.0156 0.0996 0.120 Uiso 1 1 calc R
H30C H 1.0785 0.0444 0.0641 0.120 Uiso 1 1 calc R
C20 C 0.9303(4) 0.9079(3) 0.43780(15) 0.0676(8) Uani 1 1 d .
H20A H 0.9883 0.8198 0.4523 0.101 Uiso 1 1 calc R
H20B H 0.8437 0.9404 0.4702 0.101 Uiso 1 1 calc R
H20C H 1.0109 0.9578 0.4336 0.101 Uiso 1 1 calc R
H1 H 1.0000 0.5000 0.5000 0.081 Uiso 1 2 d S
H8 H 1.0000 0.5000 0.0000 0.081 Uiso 1 2 d S
H5 H 1.000(3) 0.516(3) 0.2430(13) 0.081 Uiso 1 1 d .

loop_
_atom_site_aniso_label
_atom_site_aniso_U_11
_atom_site_aniso_U_22
_atom_site_aniso_U_33
_atom_site_aniso_U_23
_atom_site_aniso_U_13
_atom_site_aniso_U_12
Ag1 0.04140(12) 0.04398(12) 0.05287(13) 0.00401(9) -0.00671(8) -0.00042(8)
O2 0.0577(11) 0.0349(9) 0.0582(11) -0.0094(8) -0.0151(8) 0.0028(8)
O1 0.0280(8) 0.0674(12) 0.0549(10) 0.0186(9) 0.0049(7) 0.0037(8)
C11 0.0451(13) 0.0354(11) 0.0408(12) 0.0001(9) -0.0020(10) -0.0115(10)
N2 0.0396(10) 0.0349(10) 0.0421(10) 0.0004(8) -0.0053(8) -0.0035(8)
N1 0.0305(9) 0.0365(10) 0.0468(11) -0.0071(8) 0.0049(8) -0.0058(8)
C12 0.0607(16) 0.0461(14) 0.0429(13) -0.0037(11) -0.0046(11) -0.0128(12)
C19 0.0409(12) 0.0318(11) 0.0421(12) 0.0033(9) -0.0036(9) -0.0086(9)
C1 0.0300(11) 0.0440(13) 0.0464(13) -0.0009(10) -0.0026(9) -0.0032(10)
C3 0.0526(15) 0.0548(16) 0.0548(15) 0.0101(13) -0.0155(12) -0.0017(13)
C14 0.0652(17) 0.0497(15) 0.0567(16) 0.0104(13) -0.0201(13) -0.0017(13)
C8 0.0405(13) 0.0439(13) 0.0594(15) -0.0128(12) 0.0114(11) -0.0101(11)
C18 0.0491(14) 0.0422(13) 0.0517(14) -0.0100(11) -0.0012(11) -0.0082(11)
C16 0.0637(17) 0.0358(13) 0.0699(18) 0.0013(12) -0.0095(14) 0.0038(12)
C4 0.0381(13) 0.0502(15) 0.0666(17) -0.0002(13) -0.0139(12) 0.0056(11)
C17 0.0662(18) 0.0405(14) 0.0707(18) -0.0165(13) -0.0023(14) 0.0003(13)
C5 0.0307(11) 0.0399(12) 0.0586(15) -0.0143(11) -0.0044(10) -0.0014(9)
C15 0.0502(14) 0.0360(12) 0.0495(14) 0.0063(10) -0.0071(11) -0.0055(11)
C2 0.0404(13) 0.0583(16) 0.0477(14) 0.0057(12) -0.0029(10) -0.0055(12)
C6 0.0313(12) 0.0513(16) 0.082(2) -0.0156(15) 0.0049(12) 0.0038(11)
C13 0.0734(19) 0.0598(17) 0.0491(15) 0.0063(13) -0.0218(14) -0.0148(15)
C7 0.0394(14) 0.0597(17) 0.080(2) -0.0133(15) 0.0208(13) -0.0042(12)
C9 0.0283(10) 0.0362(11) 0.0446(12) -0.0085(9) -0.0035(9) -0.0058(9)
C10 0.0645(18) 0.0570(17) 0.0678(18) -0.0016(15) 0.0229(14) -0.0131(14)
Ag2 0.05135(13) 0.04493(12) 0.04802(12) 0.00640(9) -0.00463(9) -0.00522(9)
O3 0.0590(11) 0.0302(8) 0.0483(9) 0.0000(7) -0.0066(8) -0.0053(8)
N4 0.0387(10) 0.0455(11) 0.0365(10) -0.0047(8) 0.0016(8) -0.0087(9)
C29 0.0298(11) 0.0338(11) 0.0529(13) 0.0031(10) 0.0039(9) -0.0066(9)
N3 0.0348(10) 0.0342(10) 0.0555(12) -0.0004(9) 0.0023(8) -0.0081(8)
O4 0.0425(10) 0.0660(12) 0.0518(10) 0.0188(9) 0.0098(8) -0.0021(9)
C21 0.0332(11) 0.0353(11) 0.0442(12) 0.0033(10) 0.0052(9) -0.0043(9)
C22 0.0501(14) 0.0460(14) 0.0487(14) -0.0021(11) 0.0007(11) -0.0096(11)
C23 0.0562(16) 0.0637(18) 0.0512(15) 0.0061(13) -0.0094(12) -0.0082(14)
C31 0.0494(14) 0.0499(14) 0.0355(12) 0.0031(10) 0.0006(10) -0.0077(11)
C35 0.0495(14) 0.0485(14) 0.0503(14) -0.0133(12) -0.0142(11) 0.0000(12)
C24 0.0558(16) 0.0514(16) 0.0729(19) 0.0190(14) -0.0163(14) -0.0013(13)
C25 0.0370(12) 0.0369(12) 0.0748(18) 0.0086(12) -0.0020(12) -0.0023(10)
C39 0.0422(12) 0.0437(12) 0.0335(11) -0.0067(10) -0.0045(9) -0.0050(10)
C26 0.0593(17) 0.0361(14) 0.100(2) 0.0077(15) -0.0123(16) -0.0034(13)
C27 0.0622(18) 0.0324(13) 0.109(3) -0.0089(15) -0.0061(17) -0.0070(12)
C38 0.0469(14) 0.0634(17) 0.0499(14) -0.0088(13) 0.0054(11) -0.0146(13)
C28 0.0417(13) 0.0402(13) 0.0780(19) -0.0099(13) 0.0008(12) -0.0114(11)
C33 0.092(2) 0.0539(17) 0.0567(17) 0.0177(14) -0.0207(16) -0.0124(17)
C34 0.070(2) 0.0532(16) 0.0590(17) -0.0010(14) -0.0251(15) 0.0069(15)
C37 0.0396(14) 0.083(2) 0.074(2) -0.0138(18) 0.0081(13) -0.0107(14)
C36 0.0434(15) 0.0684(19) 0.073(2) -0.0181(16) -0.0096(13) 0.0051(14)
C32 0.0671(18) 0.0632(18) 0.0516(15) 0.0156(14) -0.0003(13) -0.0144(15)
C40 0.0663(19) 0.084(2) 0.071(2) 0.0061(18) 0.0130(15) -0.0321(17)
C30 0.083(2) 0.0590(19) 0.103(3) -0.0231(19) -0.018(2) -0.0188(17)
C20 0.0710(19) 0.0681(19) 0.0615(18) -0.0210(15) -0.0135(14) -0.0080(16)

loop_
_atom_type_symbol
_atom_type_description
_atom_type_scat_dispersion_real
_atom_type_scat_dispersion_imag
_atom_type_scat_source
C C 0.0033 0.0016 'International Tables Vol C Tables 4.2.6.8 and 6.1.1.4'
H H 0.0000 0.0000 'International Tables Vol C Tables 4.2.6.8 and 6.1.1.4'
N N 0.0061 0.0033 'International Tables Vol C Tables 4.2.6.8 and 6.1.1.4'
O O 0.0106 0.0060 'International Tables Vol C Tables 4.2.6.8 and 6.1.1.4'
Ag Ag -0.8971 1.1015 'International Tables Vol C Tables 4.2.6.8 and 6.1.1.4'

loop_
_geom_angle_atom_site_label_1
_geom_angle_atom_site_label_2
_geom_angle_atom_site_label_3
_geom_angle
N2 Ag1 N1 165.58(7)
N2 Ag1 O1 119.73(6)
N1 Ag1 O1 72.13(6)
N2 Ag1 O2 71.65(7)
N1 Ag1 O2 110.32(7)
O1 Ag1 O2 121.48(7)
C11 O2 Ag1 111.45(14)
C11 O2 H5 115.0(12)
Ag1 O2 H5 129.2(12)
C1 O1 Ag1 112.35(14)
C1 O1 H1 115.02(17)
Ag1 O1 H1 129.74(11)
O2 C11 C12 122.7(2)
O2 C11 C19 119.5(2)
C12 C11 C19 117.8(2)
C18 N2 C19 119.5(2)
C18 N2 Ag1 122.56(16)
C19 N2 Ag1 117.81(15)
C8 N1 C9 119.8(2)
C8 N1 Ag1 122.65(17)
C9 N1 Ag1 117.46(14)
C11 C12 C13 121.3(3)
C11 C12 H12 119.4
C13 C12 H12 119.4
N2 C19 C15 121.2(2)
N2 C19 C11 118.7(2)
C15 C19 C11 120.1(2)
O1 C1 C2 122.5(2)
O1 C1 C9 119.6(2)
C2 C1 C9 117.9(2)
C4 C3 C2 121.0(2)
C4 C3 H3 119.5
C2 C3 H3 119.5
C13 C14 C15 120.0(2)
C13 C14 H14 120.0
C15 C14 H14 120.0
N1 C8 C7 121.1(2)
N1 C8 C10 118.7(2)
C7 C8 C10 120.2(2)
N2 C18 C17 121.9(2)
N2 C18 C20 118.6(2)
C17 C18 C20 119.5(2)
C17 C16 C15 120.0(2)
C17 C16 H16 120.0
C15 C16 H16 120.0
C3 C4 C5 119.7(2)
C3 C4 H4 120.1
C5 C4 H4 120.1
C16 C17 C18 120.1(3)
C16 C17 H17 119.9
C18 C17 H17 119.9
C4 C5 C6 123.2(2)
C4 C5 C9 119.7(2)
C6 C5 C9 117.0(2)
C14 C15 C19 119.7(2)
C14 C15 C16 123.0(2)
C19 C15 C16 117.3(2)
C1 C2 C3 121.6(2)
C1 C2 H2 119.2
C3 C2 H2 119.2
C7 C6 C5 120.2(2)
C7 C6 H6 119.9
C5 C6 H6 119.9
C14 C13 C12 121.1(2)
C14 C13 H13 119.5
C12 C13 H13 119.5
C6 C7 C8 120.3(2)
C6 C7 H7 119.9
C8 C7 H7 119.9
N1 C9 C5 121.6(2)
N1 C9 C1 118.39(19)
C5 C9 C1 120.0(2)
C8 C10 H10A 109.5
C8 C10 H10B 109.5
H10A C10 H10B 109.5
C8 C10 H10C 109.5
H10A C10 H10C 109.5
H10B C10 H10C 109.5
N3 Ag2 N4 153.66(7)
N3 Ag2 O4 132.57(7)
N4 Ag2 O4 71.40(7)
N3 Ag2 O3 71.24(6)
N4 Ag2 O3 119.03(6)
O4 Ag2 O3 102.90(7)
C21 O3 Ag2 110.81(14)
C21 O3 H5 114.9(12)
Ag2 O3 H5 133.7(12)
C38 N4 C39 119.2(2)
C38 N4 Ag2 123.62(17)
C39 N4 Ag2 116.76(15)
N3 C29 C25 121.8(2)
N3 C29 C21 119.0(2)
C25 C29 C21 119.1(2)
C28 N3 C29 119.3(2)
C28 N3 Ag2 122.99(18)
C29 N3 Ag2 116.92(15)
C31 O4 Ag2 112.99(14)
C31 O4 H8 114.96(17)
Ag2 O4 H8 131.42(12)
O3 C21 C22 122.9(2)
O3 C21 C29 118.7(2)
C22 C21 C29 118.4(2)
C21 C22 C23 121.9(3)
C21 C22 H22 119.1
C23 C22 H22 119.1
C24 C23 C22 120.6(3)
C24 C23 H23 119.7
C22 C23 H23 119.7
O4 C31 C32 123.2(2)
O4 C31 C39 119.0(2)
C32 C31 C39 117.8(2)
C36 C35 C39 116.9(3)
C36 C35 C34 123.7(3)
C39 C35 C34 119.4(3)
C23 C24 C25 120.1(2)
C23 C24 H24 119.9
C25 C24 H24 119.9
C26 C25 C24 123.4(2)
C26 C25 C29 116.6(3)
C24 C25 C29 120.0(2)
N4 C39 C35 121.8(2)
N4 C39 C31 117.9(2)
C35 C39 C31 120.3(2)
C27 C26 C25 121.3(3)
C27 C26 H26 119.4
C25 C26 H26 119.4
C26 C27 C28 119.3(3)
C26 C27 H27 120.3
C28 C27 H27 120.3
N4 C38 C37 121.7(3)
N4 C38 C40 117.9(2)
C37 C38 C40 120.4(3)
N3 C28 C27 121.6(3)
N3 C28 C30 118.4(2)
C27 C28 C30 120.0(3)
C34 C33 C32 121.4(3)
C34 C33 H33 119.3
C32 C33 H33 119.3
C33 C34 C35 119.7(3)
C33 C34 H34 120.2
C35 C34 H34 120.2
C36 C37 C38 120.0(3)
C36 C37 H37 120.0
C38 C37 H37 120.0
C37 C36 C35 120.2(3)
C37 C36 H36 119.9
C35 C36 H36 119.9
C31 C32 C33 121.4(3)
C31 C32 H32 119.3
C33 C32 H32 119.3
C38 C40 H40A 109.5
C38 C40 H40B 109.5
H40A C40 H40B 109.5
C38 C40 H40C 109.5
H40A C40 H40C 109.5
H40B C40 H40C 109.5
C28 C30 H30A 109.5
C28 C30 H30B 109.5
H30A C30 H30B 109.5
C28 C30 H30C 109.5
H30A C30 H30C 109.5
H30B C30 H30C 109.5
C18 C20 H20A 109.5
C18 C20 H20B 109.5
H20A C20 H20B 109.5
C18 C20 H20C 109.5
H20A C20 H20C 109.5
H20B C20 H20C 109.5

loop_
_geom_bond_atom_site_label_1
_geom_bond_atom_site_label_2
_geom_bond_distance
Ag1 N2 2.2218(18)
Ag1 N1 2.2257(18)
Ag1 O1 2.4119(17)
Ag1 O2 2.4584(18)
O2 C11 1.323(3)
O2 H5 1.20(3)
O1 C1 1.322(3)
O1 H1 1.2149(16)
C11 C12 1.389(3)
C11 C19 1.430(3)
N2 C18 1.319(3)
N2 C19 1.381(3)
N1 C8 1.324(3)
N1 C9 1.372(3)
C12 C13 1.405(4)
C12 H12 0.9300
C19 C15 1.416(3)
C1 C2 1.384(3)
C1 C9 1.428(3)
C3 C4 1.368(4)
C3 C2 1.396(4)
C3 H3 0.9300
C14 C13 1.364(4)
C14 C15 1.403(4)
C14 H14 0.9300
C8 C7 1.408(4)
C8 C10 1.500(4)
C18 C17 1.407(3)
C18 C20 1.500(3)
C16 C17 1.351(4)
C16 C15 1.416(4)
C16 H16 0.9300
C4 C5 1.404(4)
C4 H4 0.9300
C17 H17 0.9300
C5 C6 1.407(4)
C5 C9 1.415(3)
C2 H2 0.9300
C6 C7 1.356(4)
C6 H6 0.9300
C13 H13 0.9300
C7 H7 0.9300
C10 H10A 0.9600
C10 H10B 0.9600
C10 H10C 0.9600
Ag2 N3 2.2253(19)
Ag2 N4 2.242(2)
Ag2 O4 2.3957(17)
Ag2 O3 2.4573(18)
O3 C21 1.331(3)
O3 H5 1.23(3)
N4 C38 1.318(3)
N4 C39 1.375(3)
C29 N3 1.372(3)
C29 C25 1.417(3)
C29 C21 1.428(3)
N3 C28 1.318(3)
O4 C31 1.318(3)
O4 H8 1.2069(17)
C21 C22 1.386(3)
C22 C23 1.391(4)
C22 H22 0.9300
C23 C24 1.362(4)
C23 H23 0.9300
C31 C32 1.389(3)
C31 C39 1.427(3)
C35 C36 1.412(4)
C35 C39 1.415(3)
C35 C34 1.415(4)
C24 C25 1.408(4)
C24 H24 0.9300
C25 C26 1.401(4)
C26 C27 1.342(4)
C26 H26 0.9300
C27 C28 1.422(4)
C27 H27 0.9300
C38 C37 1.414(4)
C38 C40 1.499(4)
C28 C30 1.496(4)
C33 C34 1.360(5)
C33 C32 1.395(4)
C33 H33 0.9300
C34 H34 0.9300
C37 C36 1.347(4)
C37 H37 0.9300
C36 H36 0.9300
C32 H32 0.9300
C40 H40A 0.9600
C40 H40B 0.9600
C40 H40C 0.9600
C30 H30A 0.9600
C30 H30B 0.9600
C30 H30C 0.9600
C20 H20A 0.9600
C20 H20B 0.9600
C20 H20C 0.9600
